data_2227397
loop_
_publ_author_name
'Gao, Yan-qing'
'Shang, Shi-bin'
'Li, Jian'
'Xu, Xu'
'Rao, Xiao-ping'

_publ_section_title
;
 4-Isopropyl-<i>N</i>-phenylcyclohexa-1,3-diene-1-carboxamide
;
_journal_coeditor_code DS2053
_journal_issue 10
_journal_name_full 'Acta Crystallographica Section E'
_journal_page_first o2490
_journal_paper_doi 10.1107/S1600536810034859
_journal_volume 66
_journal_year 2010
_chemical_formula_iupac 'C16 H19 N O'
_chemical_formula_moiety 'C16 H19 N O'
_chemical_formula_sum 'C16 H19 N O'
_chemical_formula_weight 241.32
_chemical_name_systematic
;
4-Isopropyl-<i>N</i>-phenylcyclohexa-1,3-diene-1-carboxamide
;
_space_group_IT_number 2
_symmetry_cell_setting triclinic
_symmetry_space_group_name_Hall '-P 1'
_symmetry_space_group_name_H-M 'P -1'
_atom_sites_solution_hydrogens geom
_atom_sites_solution_primary direct
_atom_sites_solution_secondary difmap
_audit_creation_method SHELXL-97
_cell_angle_alpha 88.31(3)
_cell_angle_beta 88.01(3)
_cell_angle_gamma 76.13(2)
_cell_formula_units_Z 2
_cell_length_a 5.2260(10)
_cell_length_b 9.783(2)
_cell_length_c 13.810(3)
_cell_measurement_reflns_used 25
_cell_measurement_temperature 293(2)
_cell_measurement_theta_max 13
_cell_measurement_theta_min 9
_cell_volume 684.9(3)
_computing_cell_refinement 'CAD-4 EXPRESS (Enraf--Nonius, 1994)'
_computing_data_collection 'CAD-4 EXPRESS (Enraf--Nonius, 1994)'
_computing_data_reduction 'XCAD4 (Harms & Wocadlo, 1995)'
_computing_molecular_graphics 'SHELXTL (Sheldrick, 2008)'
_computing_publication_material 'SHELXL97 (Sheldrick, 2008)'
_computing_structure_refinement 'SHELXL97 (Sheldrick, 2008)'
_computing_structure_solution 'SHELXS97 (Sheldrick, 2008)'
_diffrn_ambient_temperature 293(2)
_diffrn_measured_fraction_theta_full 1.000
_diffrn_measured_fraction_theta_max 1.000
_diffrn_measurement_device_type 'Enraf--Nonius CAD-4'
_diffrn_measurement_method \w/2\q
_diffrn_radiation_monochromator graphite
_diffrn_radiation_source 'fine-focus sealed tube'
_diffrn_radiation_type MoK\a
_diffrn_radiation_wavelength 0.71073
_diffrn_reflns_av_R_equivalents 0.0134
_diffrn_reflns_av_sigmaI/netI 0.0242
_diffrn_reflns_limit_h_max 6
_diffrn_reflns_limit_h_min 0
_diffrn_reflns_limit_k_max 11
_diffrn_reflns_limit_k_min -11
_diffrn_reflns_limit_l_max 16
_diffrn_reflns_limit_l_min -16
_diffrn_reflns_number 2789
_diffrn_reflns_theta_full 25.27
_diffrn_reflns_theta_max 25.27
_diffrn_reflns_theta_min 1.48
_diffrn_standards_decay_% 1
_diffrn_standards_interval_count 200
_diffrn_standards_interval_time 120
_diffrn_standards_number 3
_exptl_absorpt_coefficient_mu 0.072
_exptl_absorpt_correction_T_max 0.9857
_exptl_absorpt_correction_T_min 0.9786
_exptl_absorpt_correction_type psi-scan
_exptl_absorpt_process_details
;
(North <i>et al.</i>, 1968)
;
_exptl_crystal_colour colourless
_exptl_crystal_density_diffrn 1.170
_exptl_crystal_density_method 'not measured'
_exptl_crystal_description rod
_exptl_crystal_F_000 260
_exptl_crystal_size_max 0.30
_exptl_crystal_size_mid 0.20
_exptl_crystal_size_min 0.20
_refine_diff_density_max 0.236
_refine_diff_density_min -0.219
_refine_ls_extinction_coef 0.086(14)
_refine_ls_extinction_expression Fc^*^=kFc[1+0.001xFc^2^\l^3^/sin(2\q)]^-1/4^
_refine_ls_extinction_method 'SHELXL97 (Sheldrick, 2008)'
_refine_ls_goodness_of_fit_ref 1.007
_refine_ls_hydrogen_treatment constr
_refine_ls_matrix_type full
_refine_ls_number_parameters 164
_refine_ls_number_reflns 2491
_refine_ls_number_restraints 0
_refine_ls_restrained_S_all 1.007
_refine_ls_R_factor_all 0.0726
_refine_ls_R_factor_gt 0.0561
_refine_ls_shift/su_max 0.000
_refine_ls_shift/su_mean 0.000
_refine_ls_structure_factor_coef Fsqd
_refine_ls_weighting_details 'calc w=1/[\s^2^(Fo^2^)+(0.1000P)^2^+0.1900P] where P=(Fo^2^+2Fc^2^)/3'
_refine_ls_weighting_scheme calc
_refine_ls_wR_factor_gt 0.1605
_refine_ls_wR_factor_ref 0.1754
_reflns_number_gt 1901
_reflns_number_total 2491
_reflns_threshold_expression I>2sigma(I)
_cod_data_source_file ds2053.cif
_cod_data_source_block I
_cod_original_cell_volume 684.9(2)
_cod_database_code 2227397
_cod_database_fobs_code 2227397

loop_
_symmetry_equiv_pos_as_xyz
'x, y, z'
'-x, -y, -z'

loop_
_atom_site_type_symbol
_atom_site_label
_atom_site_fract_x
_atom_site_fract_y
_atom_site_fract_z
_atom_site_U_iso_or_equiv
_atom_site_adp_type
_atom_site_calc_flag
_atom_site_refinement_flags
_atom_site_occupancy
_atom_site_disorder_assembly
_atom_site_disorder_group
N N 0.2449(3) 0.16425(18) 0.09778(11) 0.0458(4) Uani d . 1 . .
H H0A 0.3953 0.1648 0.0706 0.055 Uiso calc R 1 . .
O O -0.1955(3) 0.2062(2) 0.07382(11) 0.0737(6) Uani d . 1 . .
C C1 0.3023(9) 0.3380(4) -0.4181(2) 0.1092(13) Uani d . 1 . .
H H1A 0.2422 0.2525 -0.4160 0.164 Uiso calc R 1 . .
H H1B 0.4855 0.3171 -0.4026 0.164 Uiso calc R 1 . .
H H1C 0.2796 0.3800 -0.4818 0.164 Uiso calc R 1 . .
C C2 0.2353(6) 0.5737(3) -0.3466(2) 0.0852(9) Uani d . 1 . .
H H2A 0.2377 0.6100 -0.4119 0.128 Uiso calc R 1 . .
H H2B 0.4093 0.5560 -0.3213 0.128 Uiso calc R 1 . .
H H2C 0.1162 0.6414 -0.3072 0.128 Uiso calc R 1 . .
C C3 0.1450(5) 0.4384(3) -0.34559(17) 0.0661(7) Uani d . 1 . .
H H3A -0.0370 0.4629 -0.3675 0.079 Uiso calc R 1 . .
C C4 0.1360(4) 0.3777(2) -0.24416(15) 0.0524(6) Uani d . 1 . .
C C5 0.2943(5) 0.2582(2) -0.21217(15) 0.0574(6) Uani d . 1 . .
H H5A 0.4178 0.2047 -0.2547 0.069 Uiso calc R 1 . .
C C6 0.2776(4) 0.2095(2) -0.11182(15) 0.0524(5) Uani d . 1 . .
H H6A 0.4138 0.1391 -0.0872 0.063 Uiso calc R 1 . .
C C7 0.0686(4) 0.2651(2) -0.05479(14) 0.0459(5) Uani d . 1 . .
C C8 -0.1475(5) 0.3782(3) -0.09523(18) 0.0720(8) Uani d . 1 . .
H H8A -0.2305 0.4400 -0.0436 0.086 Uiso calc R 1 . .
H H8B -0.2800 0.3359 -0.1211 0.086 Uiso calc R 1 . .
C C9 -0.0495(6) 0.4630(3) -0.17347(19) 0.0803(9) Uani d . 1 . .
H H9A -0.1993 0.5186 -0.2078 0.096 Uiso calc R 1 . .
H H9B 0.0375 0.5277 -0.1439 0.096 Uiso calc R 1 . .
C C10 0.0261(4) 0.2093(2) 0.04320(14) 0.0479(5) Uani d . 1 . .
C C11 0.2431(3) 0.1169(2) 0.19526(13) 0.0421(5) Uani d . 1 . .
C C12 0.4082(4) 0.1589(2) 0.25855(15) 0.0504(5) Uani d . 1 . .
H H12A 0.5193 0.2149 0.2360 0.061 Uiso calc R 1 . .
C C13 0.4081(5) 0.1179(3) 0.35443(16) 0.0610(6) Uani d . 1 . .
H H13A 0.5183 0.1471 0.3966 0.073 Uiso calc R 1 . .
C C14 0.2471(5) 0.0344(3) 0.38850(17) 0.0670(7) Uani d . 1 . .
H H14A 0.2448 0.0082 0.4538 0.080 Uiso calc R 1 . .
C C15 0.0880(5) -0.0104(3) 0.32473(19) 0.0678(7) Uani d . 1 . .
H H15A -0.0184 -0.0691 0.3471 0.081 Uiso calc R 1 . .
C C16 0.0850(4) 0.0304(2) 0.22861(16) 0.0552(6) Uani d . 1 . .
H H16A -0.0233 -0.0001 0.1863 0.066 Uiso calc R 1 . .

loop_
_atom_site_aniso_label
_atom_site_aniso_U_11
_atom_site_aniso_U_22
_atom_site_aniso_U_33
_atom_site_aniso_U_12
_atom_site_aniso_U_13
_atom_site_aniso_U_23
N 0.0335(8) 0.0635(11) 0.0401(9) -0.0120(7) -0.0014(7) 0.0048(7)
O 0.0374(8) 0.1279(16) 0.0576(10) -0.0258(9) -0.0067(7) 0.0244(10)
C1 0.194(4) 0.089(2) 0.0460(15) -0.040(2) 0.0213(19) 0.0009(14)
C2 0.098(2) 0.0749(18) 0.086(2) -0.0294(16) 0.0137(16) 0.0103(15)
C3 0.0751(16) 0.0754(16) 0.0517(13) -0.0268(13) -0.0054(11) 0.0128(12)
C4 0.0595(13) 0.0566(13) 0.0453(12) -0.0216(11) -0.0079(9) 0.0018(9)
C5 0.0653(14) 0.0595(13) 0.0444(12) -0.0104(11) 0.0073(10) -0.0029(10)
C6 0.0548(12) 0.0554(12) 0.0449(11) -0.0095(10) -0.0012(9) 0.0025(9)
C7 0.0401(10) 0.0592(12) 0.0409(11) -0.0160(9) -0.0077(8) 0.0010(9)
C8 0.0486(13) 0.101(2) 0.0571(14) -0.0021(13) -0.0023(10) 0.0125(13)
C9 0.0794(18) 0.0831(19) 0.0611(15) 0.0122(15) 0.0004(13) 0.0152(13)
C10 0.0378(11) 0.0647(13) 0.0420(11) -0.0137(9) -0.0035(8) 0.0012(9)
C11 0.0331(9) 0.0500(11) 0.0400(10) -0.0036(8) -0.0006(7) 0.0009(8)
C12 0.0420(11) 0.0614(13) 0.0483(12) -0.0132(9) -0.0048(9) 0.0024(10)
C13 0.0540(13) 0.0807(16) 0.0450(12) -0.0084(12) -0.0103(10) -0.0001(11)
C14 0.0555(14) 0.0907(18) 0.0456(12) -0.0021(13) 0.0013(10) 0.0171(12)
C15 0.0517(13) 0.0821(17) 0.0687(16) -0.0180(12) 0.0009(11) 0.0259(13)
C16 0.0451(11) 0.0649(14) 0.0581(13) -0.0180(10) -0.0079(9) 0.0090(11)

loop_
_atom_type_symbol
_atom_type_description
_atom_type_scat_dispersion_real
_atom_type_scat_dispersion_imag
_atom_type_scat_source
C C 0.0033 0.0016 'International Tables Vol C Tables 4.2.6.8 and 6.1.1.4'
H H 0.0000 0.0000 'International Tables Vol C Tables 4.2.6.8 and 6.1.1.4'
N N 0.0061 0.0033 'International Tables Vol C Tables 4.2.6.8 and 6.1.1.4'
O O 0.0106 0.0060 'International Tables Vol C Tables 4.2.6.8 and 6.1.1.4'

loop_
_geom_angle_atom_site_label_1
_geom_angle_atom_site_label_2
_geom_angle_atom_site_label_3
_geom_angle_site_symmetry_1
_geom_angle_site_symmetry_3
_geom_angle
_geom_angle_publ_flag
C10 N C11 . . 125.04(16) ?
C10 N H0A . . 117.5 ?
C11 N H0A . . 117.5 ?
C3 C1 H1A . . 109.5 ?
C3 C1 H1B . . 109.5 ?
H1A C1 H1B . . 109.5 ?
C3 C1 H1C . . 109.5 ?
H1A C1 H1C . . 109.5 ?
H1B C1 H1C . . 109.5 ?
C3 C2 H2A . . 109.5 ?
C3 C2 H2B . . 109.5 ?
H2A C2 H2B . . 109.5 ?
C3 C2 H2C . . 109.5 ?
H2A C2 H2C . . 109.5 ?
H2B C2 H2C . . 109.5 ?
C1 C3 C2 . . 110.9(2) ?
C1 C3 C4 . . 114.6(2) ?
C2 C3 C4 . . 111.5(2) ?
C1 C3 H3A . . 106.5 ?
C2 C3 H3A . . 106.5 ?
C4 C3 H3A . . 106.5 ?
C5 C4 C9 . . 117.8(2) ?
C5 C4 C3 . . 125.0(2) ?
C9 C4 C3 . . 117.1(2) ?
C4 C5 C6 . . 121.3(2) ?
C4 C5 H5A . . 119.3 ?
C6 C5 H5A . . 119.3 ?
C7 C6 C5 . . 120.8(2) ?
C7 C6 H6A . . 119.6 ?
C5 C6 H6A . . 119.6 ?
C6 C7 C10 . . 123.12(19) ?
C6 C7 C8 . . 118.97(19) ?
C10 C7 C8 . . 117.54(18) ?
C7 C8 C9 . . 112.09(19) ?
C7 C8 H8A . . 109.2 ?
C9 C8 H8A . . 109.2 ?
C7 C8 H8B . . 109.2 ?
C9 C8 H8B . . 109.2 ?
H8A C8 H8B . . 107.9 ?
C4 C9 C8 . . 114.0(2) ?
C4 C9 H9A . . 108.7 ?
C8 C9 H9A . . 108.7 ?
C4 C9 H9B . . 108.7 ?
C8 C9 H9B . . 108.7 ?
H9A C9 H9B . . 107.6 ?
O C10 N . . 122.39(18) ?
O C10 C7 . . 121.11(18) ?
N C10 C7 . . 116.49(16) ?
C16 C11 C12 . . 119.56(18) ?
C16 C11 N . . 122.18(18) ?
C12 C11 N . . 118.26(17) ?
C13 C12 C11 . . 120.2(2) ?
C13 C12 H12A . . 119.9 ?
C11 C12 H12A . . 119.9 ?
C14 C13 C12 . . 120.5(2) ?
C14 C13 H13A . . 119.7 ?
C12 C13 H13A . . 119.7 ?
C13 C14 C15 . . 119.2(2) ?
C13 C14 H14A . . 120.4 ?
C15 C14 H14A . . 120.4 ?
C16 C15 C14 . . 120.9(2) ?
C16 C15 H15A . . 119.6 ?
C14 C15 H15A . . 119.6 ?
C15 C16 C11 . . 119.6(2) ?
C15 C16 H16A . . 120.2 ?
C11 C16 H16A . . 120.2 ?

loop_
_geom_bond_atom_site_label_1
_geom_bond_atom_site_label_2
_geom_bond_site_symmetry_2
_geom_bond_distance
_geom_bond_publ_flag
N C10 . 1.367(2) ?
N C11 . 1.411(2) ?
N H0A . 0.8600 ?
O C10 . 1.226(2) ?
C1 C3 . 1.502(4) ?
C1 H1A . 0.9600 ?
C1 H1B . 0.9600 ?
C1 H1C . 0.9600 ?
C2 C3 . 1.507(4) ?
C2 H2A . 0.9600 ?
C2 H2B . 0.9600 ?
C2 H2C . 0.9600 ?
C3 C4 . 1.509(3) ?
C3 H3A . 0.9800 ?
C4 C5 . 1.333(3) ?
C4 C9 . 1.478(4) ?
C5 C6 . 1.458(3) ?
C5 H5A . 0.9300 ?
C6 C7 . 1.338(3) ?
C6 H6A . 0.9300 ?
C7 C10 . 1.474(3) ?
C7 C8 . 1.490(3) ?
C8 C9 . 1.494(4) ?
C8 H8A . 0.9700 ?
C8 H8B . 0.9700 ?
C9 H9A . 0.9700 ?
C9 H9B . 0.9700 ?
C11 C16 . 1.377(3) ?
C11 C12 . 1.386(3) ?
C12 C13 . 1.372(3) ?
C12 H12A . 0.9300 ?
C13 C14 . 1.370(4) ?
C13 H13A . 0.9300 ?
C14 C15 . 1.381(4) ?
C14 H14A . 0.9300 ?
C15 C16 . 1.374(3) ?
C15 H15A . 0.9300 ?
C16 H16A . 0.9300 ?

loop_
_geom_hbond_atom_site_label_D
_geom_hbond_atom_site_label_H
_geom_hbond_atom_site_label_A
_geom_hbond_site_symmetry_A
_geom_hbond_distance_DH
_geom_hbond_distance_HA
_geom_hbond_distance_DA
_geom_hbond_angle_DHA
_geom_hbond_publ_flag
N H0A O 1_655 0.86 2.27 3.054(2) 151 yes

loop_
_geom_torsion_atom_site_label_1
_geom_torsion_atom_site_label_2
_geom_torsion_atom_site_label_3
_geom_torsion_atom_site_label_4
_geom_torsion_site_symmetry_1
_geom_torsion_site_symmetry_2
_geom_torsion_site_symmetry_3
_geom_torsion_site_symmetry_4
_geom_torsion
_geom_torsion_publ_flag
C1 C3 C4 C5 . . . . 14.4(4) ?
C2 C3 C4 C5 . . . . -112.5(3) ?
C1 C3 C4 C9 . . . . -170.4(3) ?
C2 C3 C4 C9 . . . . 62.7(3) ?
C9 C4 C5 C6 . . . . 2.7(3) ?
C3 C4 C5 C6 . . . . 177.9(2) ?
C4 C5 C6 C7 . . . . 14.9(3) ?
C5 C6 C7 C10 . . . . 172.7(2) ?
C5 C6 C7 C8 . . . . -0.2(3) ?
C6 C7 C8 C9 . . . . -29.0(3) ?
C10 C7 C8 C9 . . . . 157.8(2) ?
C5 C4 C9 C8 . . . . -32.6(3) ?
C3 C4 C9 C8 . . . . 151.8(2) ?
C7 C8 C9 C4 . . . . 44.7(3) ?
C11 N C10 O . . . . -3.5(3) ?
C11 N C10 C7 . . . . 175.31(18) ?
C6 C7 C10 O . . . . -142.6(2) ?
C8 C7 C10 O . . . . 30.4(3) ?
C6 C7 C10 N . . . . 38.6(3) ?
C8 C7 C10 N . . . . -148.4(2) ?
C10 N C11 C16 . . . . 41.7(3) ?
C10 N C11 C12 . . . . -138.7(2) ?
C16 C11 C12 C13 . . . . -1.9(3) ?
N C11 C12 C13 . . . . 178.47(19) ?
C11 C12 C13 C14 . . . . 0.5(3) ?
C12 C13 C14 C15 . . . . 1.2(4) ?
C13 C14 C15 C16 . . . . -1.6(4) ?
C14 C15 C16 C11 . . . . 0.2(4) ?
C12 C11 C16 C15 . . . . 1.5(3) ?
N C11 C16 C15 . . . . -178.9(2) ?

loop_
_cod_related_entry_id
_cod_related_entry_database
_cod_related_entry_code
1 ChemSpider 24745901
